data_2021432
loop_
_publ_author_name
'Tan, Xue-Jie'
'Zhang, Ling-Yao'
'Sun, Yuan-Kai'
'Zhou, Xue-Min'

_publ_section_title
;
 Synthesis, structure and antiproliferative and optical activities of two
 new biphenyl-derived Schiff bases
;
_journal_coeditor_code OV3117
_journal_issue 2
_journal_name_full 'Acta Crystallographica Section C'
_journal_page_first
;
;
_journal_paper_doi 10.1107/S2053229618017989
_journal_volume 75
_journal_year 2019
_chemical_formula_iupac 'C24 H21 N3, C2 H3 N'
_chemical_formula_moiety 'C24 H21 N3, C2 H3 N'
_chemical_formula_sum 'C26 H24 N4'
_chemical_formula_weight 392.49
_chemical_name_common
;
;
_chemical_name_systematic
'3-((<i>E</i>)-{(<i>E</i>)-[1-(Biphenyl-4-yl)ethylidene]hydrazinylidene}methyl)-1-methyl-1<i>H</i>-indole acetonitrile monosolvate'
_space_group_crystal_system monoclinic
_space_group_IT_number 14
_space_group_name_Hall '-P 2ybc'
_space_group_name_H-M_alt 'P 1 21/c 1'
_symmetry_space_group_name_Hall '-P 2ybc'
_symmetry_space_group_name_H-M 'P 1 21/c 1'
_atom_sites_solution_hydrogens mixed
_audit_creation_method SHELXL-2014/7
_cell_angle_alpha 90
_cell_angle_beta 90.252(2)
_cell_angle_gamma 90
_cell_formula_units_Z 4
_cell_length_a 8.1280(2)
_cell_length_b 8.21470(10)
_cell_length_c 32.9809(6)
_cell_measurement_reflns_used 380
_cell_measurement_temperature 298(2)
_cell_measurement_theta_max 26.00
_cell_measurement_theta_min 2.45
_cell_volume 2202.08(7)
_computing_cell_refinement
;
SMART (Bruker, 2000)
;
_computing_data_collection
;
SMART (Bruker, 2000)
;
_computing_data_reduction
;
SAINT (Bruker, 2000)
;
_computing_molecular_graphics
;
SHELXTL (Bruker, 2000) and PLATON (Spek, 2009)
;
_computing_publication_material
;
SHELXL2016 (Sheldrick, 2015b)
;
_computing_structure_refinement
;
SHELXL2016 (Sheldrick, 2015b)
;
_computing_structure_solution
;
SHELXS2016 (Sheldrick, 2015a)
;
_diffrn_ambient_temperature 298(2)
_diffrn_detector_area_resol_mean 10.13
_diffrn_measured_fraction_theta_full 0.992
_diffrn_measured_fraction_theta_max 0.989
_diffrn_measurement_device_type 'Bruker SMART CCD area detector'
_diffrn_measurement_method 'phi and omega scans'
_diffrn_radiation_type MoK\a
_diffrn_radiation_wavelength 0.71073
_diffrn_reflns_av_R_equivalents 0.0395
_diffrn_reflns_av_unetI/netI 0.0213
_diffrn_reflns_limit_h_max 10
_diffrn_reflns_limit_h_min -9
_diffrn_reflns_limit_k_max 9
_diffrn_reflns_limit_k_min -10
_diffrn_reflns_limit_l_max 40
_diffrn_reflns_limit_l_min -34
_diffrn_reflns_number 26680
_diffrn_reflns_theta_full 26.000
_diffrn_reflns_theta_max 26.053
_diffrn_reflns_theta_min 2.470
_diffrn_source 'fine-focus sealed tube'
_exptl_absorpt_coefficient_mu 0.071
_exptl_absorpt_correction_T_max 0.993
_exptl_absorpt_correction_T_min 0.971
_exptl_absorpt_correction_type multi-scan
_exptl_absorpt_process_details
;
(SADABS; Bruker, 2000)
;
_exptl_crystal_colour yellow
_exptl_crystal_density_diffrn 1.184
_exptl_crystal_density_method 'not measured'
_exptl_crystal_description block
_exptl_crystal_F_000 832
_exptl_crystal_size_max 0.30
_exptl_crystal_size_mid 0.27
_exptl_crystal_size_min 0.20
_refine_diff_density_max 0.163
_refine_diff_density_min -0.164
_refine_ls_extinction_coef 0.021(2)
_refine_ls_extinction_expression Fc^*^=kFc[1+0.001xFc^2^\l^3^/sin(2\q)]^-1/4^
_refine_ls_extinction_method
;
SHELXL2014 (Sheldrick, 2015b)
;
_refine_ls_goodness_of_fit_ref 1.024
_refine_ls_hydrogen_treatment refU
_refine_ls_matrix_type full
_refine_ls_number_parameters 344
_refine_ls_number_reflns 4300
_refine_ls_number_restraints 0
_refine_ls_restrained_S_all 1.024
_refine_ls_R_factor_all 0.0607
_refine_ls_R_factor_gt 0.0525
_refine_ls_shift/su_max 0.000
_refine_ls_shift/su_mean 0.000
_refine_ls_structure_factor_coef Fsqd
_refine_ls_weighting_details 'w=1/[\s^2^(Fo^2^)+(0.0717P)^2^+0.4656P] where P=(Fo^2^+2Fc^2^)/3'
_refine_ls_weighting_scheme calc
_refine_ls_wR_factor_gt 0.1403
_refine_ls_wR_factor_ref 0.1505
_reflns_number_gt 3623
_reflns_number_total 4300
_reflns_threshold_expression 'I > 2\s(I)'
_cod_data_source_file ov3117sup1.cif
_cod_data_source_block I
_cod_database_code 2021432
_shelx_space_group_comment
;
The symmetry employed for this shelxl refinement is uniquely defined
by the following loop, which should always be used as a source of
symmetry information in preference to the above space-group names.
They are only intended as comments.
;
_shelx_estimated_absorpt_t_min 0.966
_shelx_estimated_absorpt_t_max 0.988

loop_
_space_group_symop_operation_xyz
'x, y, z'
'-x, y+1/2, -z+1/2'
'-x, -y, -z'
'x, -y-1/2, z-1/2'

loop_
_atom_site_type_symbol
_atom_site_label
_atom_site_fract_x
_atom_site_fract_y
_atom_site_fract_z
_atom_site_U_iso_or_equiv
_atom_site_adp_type
_atom_site_calc_flag
_atom_site_occupancy
C C1 1.0305(2) -0.0658(2) 0.16179(5) 0.0580(4) Uani d 1
C C2 1.1581(2) -0.0543(2) 0.13436(6) 0.0695(5) Uani d 1
C C3 1.2654(3) 0.0741(3) 0.13619(6) 0.0781(6) Uani d 1
C C4 1.2440(3) 0.1923(3) 0.16526(6) 0.0819(6) Uani d 1
C C5 1.1167(2) 0.1816(2) 0.19267(6) 0.0680(5) Uani d 1
C C6 1.00710(19) 0.05118(18) 0.19154(4) 0.0510(4) Uani d 1
C C7 0.86788(18) 0.04172(17) 0.22050(4) 0.0493(3) Uani d 1
C C8 0.87657(19) 0.1149(2) 0.25885(5) 0.0537(4) Uani d 1
C C9 0.74443(19) 0.1122(2) 0.28499(5) 0.0535(4) Uani d 1
C C10 0.59637(18) 0.03798(17) 0.27413(4) 0.0482(3) Uani d 1
C C11 0.5885(2) -0.0368(2) 0.23637(5) 0.0574(4) Uani d 1
C C12 0.7214(2) -0.0350(2) 0.21020(5) 0.0570(4) Uani d 1
C C13 0.45344(18) 0.04005(18) 0.30195(4) 0.0501(3) Uani d 1
C C14 0.2979(2) -0.0395(3) 0.28876(6) 0.0825(6) Uani d 1
H H14A 0.3158 -0.1543 0.2857 0.179(16) Uiso calc 1
H H14B 0.2629 0.0060 0.2633 0.115(9) Uiso calc 1
H H14C 0.2145 -0.0214 0.3088 0.094(7) Uiso calc 1
C C15 0.3693(2) 0.1851(2) 0.39525(5) 0.0636(4) Uani d 1
C C16 0.2504(2) 0.2018(2) 0.42686(5) 0.0616(4) Uani d 1
C C17 0.0815(2) 0.1469(2) 0.42844(5) 0.0599(4) Uani d 1
C C18 -0.0230(2) 0.0630(2) 0.40208(6) 0.0686(5) Uani d 1
C C19 -0.1814(3) 0.0321(3) 0.41404(8) 0.0835(6) Uani d 1
C C20 -0.2386(3) 0.0810(3) 0.45228(9) 0.0940(8) Uani d 1
C C21 -0.1384(3) 0.1627(3) 0.47869(7) 0.0852(7) Uani d 1
C C22 0.0210(2) 0.1956(2) 0.46654(5) 0.0682(5) Uani d 1
C C23 0.2810(3) 0.2782(3) 0.46332(6) 0.0735(5) Uani d 1
C C24 0.1338(4) 0.3442(4) 0.52775(6) 0.0999(9) Uani d 1
H H24A 0.0406 0.4156 0.5292 0.122(9) Uiso calc 1
H H24B 0.2323 0.4040 0.5339 0.21(2) Uiso calc 1
H H24C 0.1211 0.2573 0.5469 0.140(11) Uiso calc 1
C C25 0.2584(5) 0.7005(5) 0.39055(10) 0.1204(10) Uani d 1
H H25A 0.2202 0.8091 0.3853 0.32(3) Uiso calc 1
H H25B 0.1659 0.6307 0.3956 0.21(2) Uiso calc 1
H H25C 0.3180 0.6611 0.3675 0.198(19) Uiso calc 1
C C26 0.3626(3) 0.7014(4) 0.42481(8) 0.0950(7) Uani d 1
N N1 0.47564(16) 0.11150(19) 0.33626(4) 0.0608(4) Uani d 1
N N2 0.33775(17) 0.11183(19) 0.36187(4) 0.0608(4) Uani d 1
N N3 0.1452(2) 0.2767(2) 0.48697(4) 0.0763(5) Uani d 1
N N4 0.4440(3) 0.7039(6) 0.45186(9) 0.1703(16) Uani d 1
H H1 0.959(2) -0.153(2) 0.1602(5) 0.066(5) Uiso d 1
H H2 1.169(2) -0.140(3) 0.1140(6) 0.077(6) Uiso d 1
H H3 1.359(3) 0.077(3) 0.1186(6) 0.086(6) Uiso d 1
H H4 1.323(3) 0.283(3) 0.1675(6) 0.088(6) Uiso d 1
H H5 1.105(3) 0.266(3) 0.2116(7) 0.092(7) Uiso d 1
H H8 0.977(2) 0.176(2) 0.2677(5) 0.063(5) Uiso d 1
H H9 0.753(2) 0.159(2) 0.3112(6) 0.067(5) Uiso d 1
H H11 0.489(2) -0.082(2) 0.2283(5) 0.065(5) Uiso d 1
H H12 0.707(2) -0.081(2) 0.1825(6) 0.075(6) Uiso d 1
H H15 0.477(3) 0.236(3) 0.3994(6) 0.080(6) Uiso d 1
H H18 0.011(2) 0.029(2) 0.3748(6) 0.061(5) Uiso d 1
H H19 -0.255(3) -0.020(3) 0.3967(8) 0.098(8) Uiso d 1
H H20 -0.343(3) 0.055(3) 0.4605(8) 0.110(8) Uiso d 1
H H21 -0.178(3) 0.200(3) 0.5051(7) 0.087(6) Uiso d 1
H H23 0.382(3) 0.330(3) 0.4728(7) 0.085(7) Uiso d 1

loop_
_atom_site_aniso_label
_atom_site_aniso_U_11
_atom_site_aniso_U_22
_atom_site_aniso_U_33
_atom_site_aniso_U_12
_atom_site_aniso_U_13
_atom_site_aniso_U_23
C1 0.0615(9) 0.0530(8) 0.0596(9) -0.0038(7) 0.0094(7) -0.0029(7)
C2 0.0754(12) 0.0713(11) 0.0619(10) -0.0031(9) 0.0181(9) -0.0093(8)
C3 0.0750(12) 0.0913(14) 0.0682(11) -0.0166(10) 0.0258(9) -0.0039(10)
C4 0.0851(14) 0.0897(14) 0.0711(12) -0.0353(11) 0.0204(10) -0.0111(10)
C5 0.0772(12) 0.0658(10) 0.0610(10) -0.0173(9) 0.0134(8) -0.0101(8)
C6 0.0539(8) 0.0511(8) 0.0482(8) 0.0003(6) 0.0034(6) 0.0025(6)
C7 0.0534(8) 0.0451(7) 0.0494(8) 0.0011(6) 0.0043(6) 0.0013(6)
C8 0.0489(8) 0.0601(9) 0.0521(8) -0.0023(7) 0.0017(6) -0.0053(7)
C9 0.0513(8) 0.0612(9) 0.0481(8) 0.0003(7) 0.0012(6) -0.0064(7)
C10 0.0494(8) 0.0467(7) 0.0485(7) 0.0017(6) 0.0025(6) 0.0025(6)
C11 0.0564(9) 0.0603(9) 0.0556(9) -0.0122(7) 0.0036(7) -0.0050(7)
C12 0.0634(9) 0.0587(9) 0.0490(8) -0.0097(7) 0.0067(7) -0.0066(7)
C13 0.0493(8) 0.0507(8) 0.0502(8) 0.0022(6) 0.0024(6) 0.0048(6)
C14 0.0559(10) 0.1263(19) 0.0655(11) -0.0202(11) 0.0096(8) -0.0145(11)
C15 0.0576(10) 0.0771(11) 0.0562(9) 0.0025(8) 0.0027(7) -0.0002(8)
C16 0.0635(10) 0.0715(10) 0.0498(8) 0.0101(8) 0.0038(7) 0.0021(7)
C17 0.0630(9) 0.0626(9) 0.0542(8) 0.0175(7) 0.0099(7) 0.0112(7)
C18 0.0685(11) 0.0664(10) 0.0709(11) 0.0105(8) 0.0068(9) 0.0065(9)
C19 0.0694(12) 0.0785(13) 0.1027(16) 0.0024(10) 0.0053(12) 0.0108(12)
C20 0.0701(14) 0.0964(16) 0.1156(19) 0.0116(12) 0.0287(13) 0.0255(15)
C21 0.0844(14) 0.0926(15) 0.0789(13) 0.0264(12) 0.0319(12) 0.0192(11)
C22 0.0747(11) 0.0717(11) 0.0583(9) 0.0230(9) 0.0146(8) 0.0125(8)
C23 0.0758(12) 0.0872(13) 0.0574(10) 0.0115(10) 0.0012(9) -0.0036(9)
C24 0.135(2) 0.1115(18) 0.0537(11) 0.0424(18) 0.0092(12) -0.0068(12)
C25 0.125(2) 0.129(3) 0.107(2) 0.014(2) -0.0211(19) -0.0079(18)
C26 0.0777(14) 0.124(2) 0.0833(15) 0.0088(13) 0.0163(12) -0.0233(14)
N1 0.0506(7) 0.0789(9) 0.0530(7) -0.0036(6) 0.0094(6) -0.0055(6)
N2 0.0523(7) 0.0771(9) 0.0529(7) -0.0003(6) 0.0087(6) -0.0022(6)
N3 0.0914(12) 0.0889(11) 0.0487(8) 0.0250(9) 0.0101(7) -0.0006(7)
N4 0.1039(19) 0.301(5) 0.1065(19) 0.023(2) -0.0050(16) -0.055(2)

loop_
_atom_type_symbol
_atom_type_description
_atom_type_scat_dispersion_real
_atom_type_scat_dispersion_imag
_atom_type_scat_source
C C 0.0033 0.0016 'International Tables Vol C Tables 4.2.6.8 and 6.1.1.4'
H H 0.0000 0.0000 'International Tables Vol C Tables 4.2.6.8 and 6.1.1.4'
N N 0.0061 0.0033 'International Tables Vol C Tables 4.2.6.8 and 6.1.1.4'

loop_
_geom_angle_atom_site_label_1
_geom_angle_atom_site_label_2
_geom_angle_atom_site_label_3
_geom_angle
C2 C1 C6 121.41(16)
C2 C1 H1 119.2(11)
C6 C1 H1 119.4(11)
C3 C2 C1 120.21(17)
C3 C2 H2 121.6(12)
C1 C2 H2 118.2(12)
C2 C3 C4 119.46(17)
C2 C3 H3 120.0(13)
C4 C3 H3 120.4(13)
C3 C4 C5 120.57(18)
C3 C4 H4 120.0(13)
C5 C4 H4 119.4(13)
C4 C5 C6 120.84(17)
C4 C5 H5 117.6(14)
C6 C5 H5 121.5(14)
C1 C6 C5 117.51(15)
C1 C6 C7 121.71(14)
C5 C6 C7 120.76(14)
C12 C7 C8 117.10(14)
C12 C7 C6 121.40(13)
C8 C7 C6 121.46(13)
C9 C8 C7 121.35(14)
C9 C8 H8 117.7(10)
C7 C8 H8 120.9(10)
C8 C9 C10 121.31(14)
C8 C9 H9 120.3(11)
C10 C9 H9 118.4(11)
C11 C10 C9 117.35(14)
C11 C10 C13 121.76(14)
C9 C10 C13 120.89(13)
C12 C11 C10 121.38(15)
C12 C11 H11 120.4(11)
C10 C11 H11 118.0(11)
C11 C12 C7 121.49(14)
C11 C12 H12 118.4(11)
C7 C12 H12 119.8(11)
N1 C13 C10 116.23(13)
N1 C13 C14 125.00(15)
C10 C13 C14 118.77(14)
C13 C14 H14A 109.5
C13 C14 H14B 109.5
H14A C14 H14B 109.5
C13 C14 H14C 109.5
H14A C14 H14C 109.5
H14B C14 H14C 109.5
N2 C15 C16 122.58(17)
N2 C15 H15 119.7(12)
C16 C15 H15 117.7(12)
C23 C16 C15 124.00(18)
C23 C16 C17 106.18(16)
C15 C16 C17 129.82(16)
C18 C17 C22 118.83(18)
C18 C17 C16 135.01(16)
C22 C17 C16 106.16(17)
C19 C18 C17 118.8(2)
C19 C18 H18 118.4(11)
C17 C18 H18 122.7(11)
C18 C19 C20 121.3(3)
C18 C19 H19 120.7(15)
C20 C19 H19 117.9(15)
C21 C20 C19 120.9(2)
C21 C20 H20 118.4(17)
C19 C20 H20 120.7(17)
C20 C21 C22 117.9(2)
C20 C21 H21 121.7(13)
C22 C21 H21 120.4(13)
N3 C22 C21 129.5(2)
N3 C22 C17 108.34(17)
C21 C22 C17 122.2(2)
N3 C23 C16 110.70(19)
N3 C23 H23 120.4(13)
C16 C23 H23 128.9(13)
N3 C24 H24A 109.5
N3 C24 H24B 109.5
H24A C24 H24B 109.5
N3 C24 H24C 109.5
H24A C24 H24C 109.5
H24B C24 H24C 109.5
C26 C25 H25A 109.5
C26 C25 H25B 109.5
H25A C25 H25B 109.5
C26 C25 H25C 109.5
H25A C25 H25C 109.5
H25B C25 H25C 109.5
N4 C26 C25 179.2(4)
C13 N1 N2 114.83(13)
C15 N2 N1 111.13(14)
C23 N3 C22 108.62(16)
C23 N3 C24 125.6(2)
C22 N3 C24 125.7(2)

loop_
_geom_bond_atom_site_label_1
_geom_bond_atom_site_label_2
_geom_bond_distance
C1 C2 1.383(2)
C1 C6 1.387(2)
C1 H1 0.924(19)
C2 C3 1.370(3)
C2 H2 0.98(2)
C3 C4 1.376(3)
C3 H3 0.96(2)
C4 C5 1.380(3)
C4 H4 0.99(2)
C5 C6 1.394(2)
C5 H5 0.94(2)
C6 C7 1.486(2)
C7 C12 1.388(2)
C7 C8 1.402(2)
C8 C9 1.380(2)
C8 H8 1.000(19)
C9 C10 1.395(2)
C9 H9 0.949(19)
C10 C11 1.390(2)
C10 C13 1.4836(19)
C11 C12 1.386(2)
C11 H11 0.927(18)
C12 H12 0.99(2)
C13 N1 1.287(2)
C13 C14 1.487(2)
C14 H14A 0.9600
C14 H14B 0.9600
C14 H14C 0.9600
C15 N2 1.280(2)
C15 C16 1.431(2)
C15 H15 0.98(2)
C16 C23 1.378(3)
C16 C17 1.446(2)
C17 C18 1.395(3)
C17 C22 1.409(2)
C18 C19 1.372(3)
C18 H18 0.982(18)
C19 C20 1.405(4)
C19 H19 0.93(3)
C20 C21 1.366(4)
C20 H20 0.92(3)
C21 C22 1.384(3)
C21 H21 0.98(2)
C22 N3 1.382(3)
C23 N3 1.354(2)
C23 H23 0.98(2)
C24 N3 1.458(3)
C24 H24A 0.9600
C24 H24B 0.9600
C24 H24C 0.9600
C25 C26 1.410(4)
C25 H25A 0.9600
C25 H25B 0.9600
C25 H25C 0.9600
C26 N4 1.108(3)
N1 N2 1.4063(17)

loop_
_geom_hbond_atom_site_label_D
_geom_hbond_atom_site_label_H
_geom_hbond_atom_site_label_A
_geom_hbond_distance_DH
_geom_hbond_distance_HA
_geom_hbond_distance_DA
_geom_hbond_angle_DHA
C9 H9 N1 0.949(19) 2.440(18) 2.769(2) 100.1(13)
C14 H14C N2 0.96 2.29 2.731(2) 106.9

_cod_database_fobs_code 2021432
